data_7200947
loop_
_publ_author_name
'Callear, Samantha K.'
'Hursthouse, Michael B.'
'Threlfall, Terence L.'

_publ_section_title
;
 Co-crystallisation of organic \a,\w-dicarboxylic acids with the cyclic
 amides 2-pyrrolidinone and 2-imidazolidinone
;
_journal_issue 8
_journal_name_full CrystEngComm
_journal_page_first 1609
_journal_paper_doi 10.1039/b901453e
_journal_volume 11
_journal_year 2009
_chemical_formula_sum 'C12 H20 N2 O6'
_chemical_formula_weight 288.30
_chemical_name_systematic
;
1
;
_space_group_IT_number 2
_symmetry_cell_setting triclinic
_symmetry_space_group_name_Hall '-P 1'
_symmetry_space_group_name_H-M 'P -1'
_atom_sites_solution_hydrogens geom
_atom_sites_solution_primary direct
_atom_sites_solution_secondary difmap
_audit_creation_method SHELXL-97
_cell_angle_alpha 80.40(2)
_cell_angle_beta 78.70(2)
_cell_angle_gamma 71.71(3)
_cell_formula_units_Z 1
_cell_length_a 5.749(3)
_cell_length_b 6.541(3)
_cell_length_c 9.903(5)
_cell_measurement_reflns_used 1224
_cell_measurement_temperature 120(2)
_cell_measurement_theta_max 27.48
_cell_measurement_theta_min 1.00
_cell_volume 344.5(3)
_computing_cell_refinement 'DENZO (Otwinowski & Minor, 1997) & COLLECT (Hooft, R.W.W., 1998)'
_computing_data_collection 'COLLECT (Hooft, R.W.W., 1998)'
_computing_data_reduction 'DENZO (Otwinowski & Minor, 1997) & COLLECT (Hooft, R.W.W., 1998)'
_computing_structure_refinement 'SHELXL-97 (Sheldrick, 1997)'
_diffrn_ambient_temperature 120(2)
_diffrn_detector_area_resol_mean 9.091
_diffrn_measured_fraction_theta_full 0.988
_diffrn_measured_fraction_theta_max 0.988
_diffrn_measurement_device_type 'Bruker-Nonius 95mm CCD camera on \k-goniostat'
_diffrn_measurement_method '\f & \w scans'
_diffrn_radiation_monochromator graphite
_diffrn_radiation_source 'Bruker-Nonius FR591 rotating anode'
_diffrn_radiation_type MoK\a
_diffrn_radiation_wavelength 0.71073
_diffrn_reflns_av_R_equivalents 0.1351
_diffrn_reflns_av_sigmaI/netI 0.1246
_diffrn_reflns_limit_h_max 6
_diffrn_reflns_limit_h_min -6
_diffrn_reflns_limit_k_max 7
_diffrn_reflns_limit_k_min -7
_diffrn_reflns_limit_l_max 11
_diffrn_reflns_limit_l_min -11
_diffrn_reflns_number 5982
_diffrn_reflns_theta_full 25.00
_diffrn_reflns_theta_max 25.00
_diffrn_reflns_theta_min 3.30
_exptl_absorpt_coefficient_mu 0.112
_exptl_absorpt_correction_T_max 0.9922
_exptl_absorpt_correction_T_min 0.9824
_exptl_absorpt_correction_type multi-scan
_exptl_absorpt_process_details 'SADABS V2.10 (Sheldrick, G.M., 2003)'
_exptl_crystal_colour colourless
_exptl_crystal_density_diffrn 1.390
_exptl_crystal_density_method 'not measured'
_exptl_crystal_description block
_exptl_crystal_F_000 154
_exptl_crystal_size_max 0.16
_exptl_crystal_size_mid 0.11
_exptl_crystal_size_min 0.07
_refine_diff_density_max 0.242
_refine_diff_density_min -0.249
_refine_diff_density_rms 0.064
_refine_ls_extinction_method none
_refine_ls_goodness_of_fit_ref 0.984
_refine_ls_hydrogen_treatment constr
_refine_ls_matrix_type full
_refine_ls_number_parameters 94
_refine_ls_number_reflns 1199
_refine_ls_number_restraints 0
_refine_ls_restrained_S_all 0.984
_refine_ls_R_factor_all 0.1812
_refine_ls_R_factor_gt 0.0722
_refine_ls_shift/su_max 0.002
_refine_ls_shift/su_mean 0.000
_refine_ls_structure_factor_coef Fsqd
_refine_ls_weighting_details 'calc w=1/[\s^2^(Fo^2^)+(0.1151P)^2^+0.0000P] where P=(Fo^2^+2Fc^2^)/3'
_refine_ls_weighting_scheme calc
_refine_ls_wR_factor_gt 0.1665
_refine_ls_wR_factor_ref 0.2185
_reflns_number_gt 539
_reflns_number_total 1199
_reflns_threshold_expression >2sigma(I)
_cod_data_source_file b901453e.txt
_cod_data_source_block 06skc0040p-1
_cod_original_sg_symbol_H-M P-1
_cod_database_code 7200947

loop_
_symmetry_equiv_pos_as_xyz
'x, y, z'
'-x, -y, -z'

loop_
_atom_site_label
_atom_site_type_symbol
_atom_site_fract_x
_atom_site_fract_y
_atom_site_fract_z
_atom_site_U_iso_or_equiv
_atom_site_adp_type
_atom_site_occupancy
_atom_site_symmetry_multiplicity
_atom_site_calc_flag
_atom_site_refinement_flags
_atom_site_disorder_assembly
_atom_site_disorder_group
C1 C 0.5761(9) 0.6667(8) 0.1187(5) 0.0553(14) Uani 1 1 d . . .
C2 C 0.5841(9) 0.5703(8) -0.0094(5) 0.0588(15) Uani 1 1 d . . .
H2A H 0.7563 0.4830 -0.0391 0.071 Uiso 1 1 calc R . .
H2B H 0.5371 0.6889 -0.0843 0.071 Uiso 1 1 calc R . .
O1A O 0.7327(6) 0.7864(6) 0.1005(3) 0.0655(11) Uani 1 1 d . . .
H1 H 0.7121 0.8478 0.1718 0.075(18) Uiso 1 1 calc R . .
O1B O 0.4461(7) 0.6409(6) 0.2266(4) 0.0651(11) Uani 1 1 d . . .
C22 C 0.7731(9) 0.0825(8) 0.3525(5) 0.0512(13) Uani 1 1 d . . .
C23 C 0.9746(9) 0.1546(8) 0.2567(5) 0.0566(14) Uani 1 1 d . . .
H23A H 0.9168 0.2298 0.1687 0.068 Uiso 1 1 calc R . .
H23B H 1.1210 0.0291 0.2358 0.068 Uiso 1 1 calc R . .
C24 C 1.0393(9) 0.3098(8) 0.3337(4) 0.0544(14) Uani 1 1 d . . .
H24A H 1.2075 0.2457 0.3592 0.065 Uiso 1 1 calc R . .
H24B H 1.0326 0.4495 0.2754 0.065 Uiso 1 1 calc R . .
C25 C 0.8428(9) 0.3425(7) 0.4636(5) 0.0517(13) Uani 1 1 d . . .
H25A H 0.9209 0.3166 0.5479 0.062 Uiso 1 1 calc R . .
H25B H 0.7273 0.4910 0.4574 0.062 Uiso 1 1 calc R . .
N21 N 0.7144(7) 0.1827(6) 0.4653(4) 0.0514(11) Uani 1 1 d . . .
H21 H 0.6057 0.1546 0.5362 0.021(10) Uiso 1 1 calc R . .
O22 O 0.6732(6) -0.0510(5) 0.3319(3) 0.0608(11) Uani 1 1 d . . .

loop_
_atom_site_aniso_label
_atom_site_aniso_U_11
_atom_site_aniso_U_22
_atom_site_aniso_U_33
_atom_site_aniso_U_23
_atom_site_aniso_U_13
_atom_site_aniso_U_12
C1 0.066(3) 0.059(3) 0.054(3) -0.013(3) -0.013(3) -0.031(3)
C2 0.076(4) 0.062(3) 0.050(3) -0.018(2) -0.006(3) -0.033(3)
O1A 0.080(2) 0.086(3) 0.051(2) -0.024(2) 0.0011(18) -0.052(2)
O1B 0.077(2) 0.083(3) 0.050(2) -0.0216(18) 0.0044(19) -0.046(2)
C22 0.059(3) 0.056(3) 0.047(3) -0.014(3) -0.003(2) -0.028(3)
C23 0.067(3) 0.061(3) 0.051(3) -0.014(2) -0.003(3) -0.032(3)
C24 0.059(3) 0.065(3) 0.052(3) -0.012(2) -0.002(2) -0.039(3)
C25 0.059(3) 0.057(3) 0.054(3) -0.012(2) -0.006(2) -0.035(3)
N21 0.060(3) 0.058(3) 0.048(2) -0.009(2) 0.000(2) -0.037(2)
O22 0.070(2) 0.072(2) 0.058(2) -0.0242(17) -0.0030(17) -0.043(2)

loop_
_atom_type_symbol
_atom_type_description
_atom_type_scat_dispersion_real
_atom_type_scat_dispersion_imag
_atom_type_scat_source
C C 0.0033 0.0016 'International Tables Vol C Tables 4.2.6.8 and 6.1.1.4'
H H 0.0000 0.0000 'International Tables Vol C Tables 4.2.6.8 and 6.1.1.4'
N N 0.0061 0.0033 'International Tables Vol C Tables 4.2.6.8 and 6.1.1.4'
O O 0.0106 0.0060 'International Tables Vol C Tables 4.2.6.8 and 6.1.1.4'

loop_
_geom_angle_atom_site_label_1
_geom_angle_atom_site_label_2
_geom_angle_atom_site_label_3
_geom_angle
_geom_angle_site_symmetry_1
_geom_angle_site_symmetry_3
_geom_angle_publ_flag
O1B C1 O1A 122.9(4) . . ?
O1B C1 C2 124.7(4) . . ?
O1A C1 C2 112.5(5) . . ?
C1 C2 C2 113.6(5) . 2_665 ?
C1 C2 H2A 108.9 . . ?
C2 C2 H2A 108.9 2_665 . ?
C1 C2 H2B 108.9 . . ?
C2 C2 H2B 108.9 2_665 . ?
H2A C2 H2B 107.7 . . ?
C1 O1A H1 109.5 . . ?
O22 C22 N21 124.3(4) . . ?
O22 C22 C23 126.4(4) . . ?
N21 C22 C23 109.3(4) . . ?
C22 C23 C24 105.5(4) . . ?
C22 C23 H23A 110.6 . . ?
C24 C23 H23A 110.6 . . ?
C22 C23 H23B 110.6 . . ?
C24 C23 H23B 110.6 . . ?
H23A C23 H23B 108.8 . . ?
C25 C24 C23 105.1(3) . . ?
C25 C24 H24A 110.7 . . ?
C23 C24 H24A 110.7 . . ?
C25 C24 H24B 110.7 . . ?
C23 C24 H24B 110.7 . . ?
H24A C24 H24B 108.8 . . ?
N21 C25 C24 104.1(3) . . ?
N21 C25 H25A 110.9 . . ?
C24 C25 H25A 110.9 . . ?
N21 C25 H25B 110.9 . . ?
C24 C25 H25B 110.9 . . ?
H25A C25 H25B 109.0 . . ?
C22 N21 C25 115.1(4) . . ?
C22 N21 H21 122.5 . . ?
C25 N21 H21 122.5 . . ?

loop_
_geom_bond_atom_site_label_1
_geom_bond_atom_site_label_2
_geom_bond_distance
_geom_bond_site_symmetry_2
_geom_bond_publ_flag
C1 O1B 1.198(6) . ?
C1 O1A 1.337(6) . ?
C1 C2 1.495(6) . ?
C2 C2 1.499(9) 2_665 ?
C2 H2A 0.9900 . ?
C2 H2B 0.9900 . ?
O1A H1 0.8400 . ?
C22 O22 1.247(5) . ?
C22 N21 1.322(6) . ?
C22 C23 1.493(7) . ?
C23 C24 1.535(6) . ?
C23 H23A 0.9900 . ?
C23 H23B 0.9900 . ?
C24 C25 1.532(6) . ?
C24 H24A 0.9900 . ?
C24 H24B 0.9900 . ?
C25 N21 1.453(5) . ?
C25 H25A 0.9900 . ?
C25 H25B 0.9900 . ?
N21 H21 0.8800 . ?

loop_
_geom_hbond_atom_site_label_D
_geom_hbond_atom_site_label_H
_geom_hbond_atom_site_label_A
_geom_hbond_distance_DH
_geom_hbond_distance_HA
_geom_hbond_distance_DA
_geom_hbond_angle_DHA
_geom_hbond_site_symmetry_A
O1A H1 O22 0.84 1.77 2.603(4) 173.8 1_565
N21 H21 O22 0.88 2.07 2.935(5) 165.8 2_656
